data_2206700
loop_
_publ_author_name
'Billetter, Heinrich'
'Pantenburg, Ingo'
'Ruschewitz, Uwe'

_publ_section_title
;
 Lithium hydrogen iodofumarate monohydrate
;
_journal_coeditor_code HB6252
_journal_issue 9
_journal_name_full 'Acta Crystallographica Section E'
_journal_page_first m1857
_journal_page_last m1859
_journal_paper_doi 10.1107/S1600536805026589
_journal_volume 61
_journal_year 2005
_chemical_formula_iupac '[Li (C4 H2 I O4) (H2 O)]'
_chemical_formula_moiety 'C4 H4 I Li O5'
_chemical_formula_sum 'C4 H4 I Li O5'
_chemical_formula_weight 265.91
_chemical_name_common 'Lithium hydrogen iodofumarate monohydrate'
_chemical_name_systematic
;
poly[[aqualithium(I)]-\m~3~-iodofumarato]
;
_space_group_IT_number 14
_symmetry_cell_setting monoclinic
_symmetry_space_group_name_Hall '-P 2yn'
_symmetry_space_group_name_H-M 'P 1 21/n 1'
_atom_sites_solution_hydrogens geom
_atom_sites_solution_primary direct
_atom_sites_solution_secondary difmap
_audit_creation_method SHELXL-97
_cell_angle_alpha 90
_cell_angle_beta 101.98(2)
_cell_angle_gamma 90
_cell_formula_units_Z 4
_cell_length_a 7.5649(15)
_cell_length_b 6.7833(8)
_cell_length_c 15.502(3)
_cell_measurement_reflns_used 1058
_cell_measurement_temperature 295(2)
_cell_measurement_theta_max 28.2
_cell_measurement_theta_min 1.9
_cell_volume 778.2(2)
_computing_cell_refinement X-AREA
_computing_data_collection 'X-AREA (Stoe & Cie, 2001)'
_computing_data_reduction 'X-RED (Stoe & Cie, 2001)'
_computing_molecular_graphics 'DIAMOND (Brandenburg, 2001)'
_computing_publication_material SHELXL97
_computing_structure_refinement 'SHELXL97 (Sheldrick, 1997)'
_computing_structure_solution 'SIR92 (Altomare et al., 1993)'
_diffrn_ambient_temperature 295(2)
_diffrn_measured_fraction_theta_full 0.929
_diffrn_measured_fraction_theta_max 0.929
_diffrn_measurement_device_type 'Stoe IPDS-I'
_diffrn_measurement_method \f
_diffrn_radiation_monochromator graphite
_diffrn_radiation_source 'fine-focus sealed tube'
_diffrn_radiation_type MoK\a
_diffrn_radiation_wavelength 0.71073
_diffrn_reflns_av_R_equivalents 0.0495
_diffrn_reflns_av_sigmaI/netI 0.0252
_diffrn_reflns_limit_h_max 10
_diffrn_reflns_limit_h_min -9
_diffrn_reflns_limit_k_max 8
_diffrn_reflns_limit_k_min -8
_diffrn_reflns_limit_l_max 20
_diffrn_reflns_limit_l_min -20
_diffrn_reflns_number 10677
_diffrn_reflns_theta_full 28.00
_diffrn_reflns_theta_max 28.00
_diffrn_reflns_theta_min 2.80
_diffrn_standards_decay_% 0
_diffrn_standards_interval_time 0
_diffrn_standards_number 0
_exptl_absorpt_coefficient_mu 4.083
_exptl_absorpt_correction_T_max 0.6081
_exptl_absorpt_correction_T_min 0.2021
_exptl_absorpt_correction_type numerical
_exptl_absorpt_process_details
;
[X-RED (Stoe & Cie, 2001); the crystal shape was optimized by X-SHAPE
(Stoe & Cie, 1999)]
;
_exptl_crystal_colour yellow
_exptl_crystal_density_diffrn 2.270
_exptl_crystal_density_method 'not measured'
_exptl_crystal_description plate
_exptl_crystal_F_000 496
_exptl_crystal_size_max 0.50
_exptl_crystal_size_mid 0.20
_exptl_crystal_size_min 0.05
_refine_diff_density_max 1.119
_refine_diff_density_min -1.522
_refine_ls_extinction_method none
_refine_ls_goodness_of_fit_ref 1.076
_refine_ls_hydrogen_treatment mixed
_refine_ls_matrix_type full
_refine_ls_number_parameters 113
_refine_ls_number_reflns 1740
_refine_ls_number_restraints 3
_refine_ls_restrained_S_all 1.075
_refine_ls_R_factor_all 0.0391
_refine_ls_R_factor_gt 0.0340
_refine_ls_shift/su_max 0.001
_refine_ls_shift/su_mean 0.000
_refine_ls_structure_factor_coef Fsqd
_refine_ls_weighting_details 'calc w = 1/[\s^2^(Fo^2^)+(0.0429P)^2^+1.7418P] where P = (Fo^2^+2Fc^2^)/3'
_refine_ls_weighting_scheme calc
_refine_ls_wR_factor_gt 0.0876
_refine_ls_wR_factor_ref 0.0906
_reflns_number_gt 1523
_reflns_number_total 1740
_reflns_threshold_expression I>2\s(I)
_cod_data_source_file hb6252.cif
_cod_data_source_block I
_cod_original_sg_symbol_H-M 'P 21/n'
_cod_database_code 2206700
_cod_database_fobs_code 2206700

loop_
_symmetry_equiv_pos_as_xyz
'x, y, z'
'-x+1/2, y+1/2, -z+1/2'
'-x, -y, -z'
'x-1/2, -y-1/2, z-1/2'

loop_
_atom_site_label
_atom_site_fract_x
_atom_site_fract_y
_atom_site_fract_z
_atom_site_U_iso_or_equiv
_atom_site_adp_type
_atom_site_calc_flag
_atom_site_refinement_flags
_atom_site_occupancy
_atom_site_type_symbol
I1 0.89974(5) 0.13664(5) 0.215616(18) 0.05235(15) Uani d . 1 I
Li1 1.3194(11) 0.0323(12) 0.4625(4) 0.0434(17) Uani d . 1 Li
C1 0.8871(5) -0.1968(7) 0.0797(2) 0.0344(8) Uani d . 1 C
O11 0.7601(6) -0.0952(6) 0.0387(2) 0.0582(10) Uani d . 1 O
O12 0.9537(5) -0.3443(5) 0.04943(19) 0.0451(8) Uani d . 1 O
C2 0.9665(5) -0.1432(6) 0.1755(2) 0.0312(8) Uani d . 1 C
C3 1.0607(5) -0.2770(6) 0.2298(2) 0.0344(8) Uani d . 1 C
H3 1.0800 -0.3979 0.2051 0.044(14) Uiso calc R 1 H
C4 1.1374(5) -0.2523(7) 0.3253(2) 0.0360(8) Uani d . 1 C
O41 1.1491(5) -0.4200(6) 0.36729(19) 0.0515(8) Uani d D 1 O
H41 1.177(9) -0.393(9) 0.4199(16) 0.064(18) Uiso d D 1 H
O42 1.1868(5) -0.0963(5) 0.35916(19) 0.0506(8) Uani d . 1 O
O3 1.1407(6) 0.1933(7) 0.4997(3) 0.0631(10) Uani d D 1 O
H31 1.184(11) 0.291(8) 0.527(5) 0.09(3) Uiso d D 1 H
H32 1.051(8) 0.204(16) 0.460(4) 0.12(3) Uiso d D 1 H

loop_
_atom_site_aniso_label
_atom_site_aniso_U_11
_atom_site_aniso_U_22
_atom_site_aniso_U_33
_atom_site_aniso_U_12
_atom_site_aniso_U_13
_atom_site_aniso_U_23
I1 0.0598(2) 0.0508(2) 0.04005(18) 0.01789(14) -0.00440(13) -0.01448(12)
Li1 0.052(4) 0.044(5) 0.030(3) -0.010(3) -0.002(3) 0.002(3)
C1 0.0391(19) 0.041(2) 0.0199(14) 0.0015(16) -0.0002(13) -0.0029(14)
O11 0.073(2) 0.064(2) 0.0283(14) 0.0276(19) -0.0121(14) -0.0098(14)
O12 0.0569(19) 0.046(2) 0.0277(13) 0.0096(14) -0.0019(12) -0.0111(11)
C2 0.0353(18) 0.035(2) 0.0223(14) 0.0001(14) 0.0032(12) -0.0062(12)
C3 0.041(2) 0.037(2) 0.0220(14) -0.0018(16) -0.0006(13) -0.0051(13)
C4 0.0345(19) 0.045(3) 0.0258(16) 0.0005(16) -0.0012(13) -0.0017(15)
O41 0.072(2) 0.050(2) 0.0258(13) -0.0070(16) -0.0052(13) 0.0028(13)
O42 0.067(2) 0.047(2) 0.0288(13) -0.0040(16) -0.0105(13) -0.0066(12)
O3 0.056(2) 0.066(3) 0.063(2) -0.0078(19) 0.0021(18) -0.016(2)

loop_
_atom_type_symbol
_atom_type_description
_atom_type_scat_dispersion_real
_atom_type_scat_dispersion_imag
_atom_type_scat_source
C C 0.0033 0.0016 'International Tables Vol C Tables 4.2.6.8 and 6.1.1.4'
H H 0.0000 0.0000 'International Tables Vol C Tables 4.2.6.8 and 6.1.1.4'
I I -0.4742 1.8119 'International Tables Vol C Tables 4.2.6.8 and 6.1.1.4'
Li Li -0.0003 0.0001 'International Tables Vol C Tables 4.2.6.8 and 6.1.1.4'
O O 0.0106 0.0060 'International Tables Vol C Tables 4.2.6.8 and 6.1.1.4'

loop_
_geom_angle_atom_site_label_1
_geom_angle_atom_site_label_2
_geom_angle_atom_site_label_3
_geom_angle_site_symmetry_1
_geom_angle_site_symmetry_3
_geom_angle
_geom_angle_publ_flag
O42 Li1 O3 . . 103.4(4) yes
O42 Li1 O12 . 2_755 115.8(4) yes
O3 Li1 O12 . 2_755 118.2(4) yes
O42 Li1 O12 . 4_656 112.5(4) yes
O3 Li1 O12 . 4_656 117.2(4) yes
O12 Li1 O12 2_755 4_656 90.2(3) yes
O42 Li1 Li1 . 3_856 125.4(6) ?
O3 Li1 Li1 . 3_856 131.2(5) ?
O12 Li1 Li1 2_755 3_856 45.5(2) ?
O12 Li1 Li1 4_656 3_856 44.7(2) ?
O42 Li1 H32 . . 85.0(18) ?
O3 Li1 H32 . . 19.1(16) ?
O12 Li1 H32 2_755 . 124(3) ?
O12 Li1 H32 4_656 . 131(2) ?
Li1 Li1 H32 3_856 . 149.6(19) ?
O11 C1 O12 . . 125.3(3) n
O11 C1 C2 . . 118.1(4) n
O12 C1 C2 . . 116.5(3) n
C1 O12 Li1 . 2_745 143.8(4) ?
C1 O12 Li1 . 4 125.5(4) ?
Li1 O12 Li1 2_745 4 89.8(3) ?
C3 C2 C1 . . 120.1(3) n
C3 C2 I1 . . 123.9(3) n
C1 C2 I1 . . 115.8(3) n
C2 C3 C4 . . 126.8(4) n
C2 C3 H3 . . 116.6 n
C4 C3 H3 . . 116.6 n
O42 C4 O41 . . 124.5(3) n
O42 C4 C3 . . 123.7(4) n
O41 C4 C3 . . 111.8(3) n
C4 O41 H41 . . 106(4) n
C4 O42 Li1 . . 145.6(4) ?
Li1 O3 H31 . . 113(6) ?
Li1 O3 H32 . . 111(7) ?
H31 O3 H32 . . 120(9) n

loop_
_geom_bond_atom_site_label_1
_geom_bond_atom_site_label_2
_geom_bond_site_symmetry_2
_geom_bond_distance
_geom_bond_publ_flag
Li1 O42 . 1.915(7) y
Li1 O3 . 1.917(10) y
Li1 O12 2_755 1.952(8) y
Li1 O12 4_656 1.977(8) y
Li1 Li1 3_856 2.773(15) n
C1 O11 . 1.244(5) n
C1 O12 . 1.255(5) n
C1 C2 . 1.526(5) n
C2 C3 . 1.338(5) n
C2 I1 . 2.092(4) n
C3 C4 . 1.484(5) n
C3 H3 . 0.9300 ?
C4 O42 . 1.206(5) n
C4 O41 . 1.304(6) n
O41 H41 . 0.82(2) ?
O3 H31 . 0.81(2) ?
O3 H32 . 0.81(2) ?

loop_
_geom_hbond_atom_site_label_D
_geom_hbond_atom_site_label_H
_geom_hbond_atom_site_label_A
_geom_hbond_site_symmetry_A
_geom_hbond_distance_DH
_geom_hbond_distance_HA
_geom_hbond_distance_DA
_geom_hbond_angle_DHA
O41 H41 O11 4_656 0.82(2) 1.82(3) 2.618(4) 164(6)
O3 H31 O11 4_666 0.81(2) 2.14(4) 2.896(6) 154(8)
